data_7009887
loop_
_publ_author_name
'Caneschi, Andrea'
'Gatteschi, Dante'
'Lalioti, Nikolia'
'Sangregorio, Claudio'
'Sessoli, Roberta'

_publ_section_title
;
 Supramolecular interactions and magnetism of metal--radical
 chains&#x200A;&#x2020;
;
_journal_issue 21
_journal_name_full 'Journal of the Chemical Society, Dalton Transactions'
_journal_page_first 3907
_journal_paper_doi 10.1039/b004244g
_journal_year 2000
_chemical_formula_sum 'C48.5 H42 Cl1.5 F24 Mn2 N4 O12'
_chemical_formula_weight 1491.92
_chemical_name_systematic
;
 ?
;
_space_group_IT_number 15
_symmetry_cell_setting monoclinic
_symmetry_space_group_name_Hall '-C 2yc'
_symmetry_space_group_name_H-M 'C 1 2/c 1'
_atom_sites_solution_hydrogens geom
_atom_sites_solution_primary direct
_atom_sites_solution_secondary difmap
_audit_creation_method SHELXL
_cell_angle_alpha 89.94(2)
_cell_angle_beta 125.794(12)
_cell_angle_gamma 90.03(2)
_cell_formula_units_Z 4
_cell_length_a 27.342(4)
_cell_length_b 13.973(4)
_cell_length_c 22.922(3)
_cell_measurement_reflns_used 25
_cell_measurement_temperature 293(2)
_cell_measurement_theta_max 12.52
_cell_measurement_theta_min 8.02
_cell_volume 7103(3)
_computing_structure_refinement 'SHELXL-93 (Sheldrick, 1993)'
_computing_structure_solution 'SIR92 (Giacovazzo, 1992)'
_diffrn_ambient_temperature 293(2)
_diffrn_measurement_method omega-2theta
_diffrn_radiation_monochromator graphite
_diffrn_radiation_source 'fine-focus sealed tube'
_diffrn_radiation_type MoKa
_diffrn_radiation_wavelength 0.71069
_diffrn_reflns_av_R_equivalents 0.0537
_diffrn_reflns_av_sigmaI/netI 0.1352
_diffrn_reflns_limit_h_max 31
_diffrn_reflns_limit_h_min 0
_diffrn_reflns_limit_k_max 15
_diffrn_reflns_limit_k_min 0
_diffrn_reflns_limit_l_max 17
_diffrn_reflns_limit_l_min -26
_diffrn_reflns_number 4985
_diffrn_reflns_theta_max 24.29
_diffrn_reflns_theta_min 2.72
_diffrn_standards_decay_% 0
_diffrn_standards_interval_time 3600
_diffrn_standards_number 80
_exptl_absorpt_coefficient_mu 0.526
_exptl_absorpt_correction_T_max none
_exptl_absorpt_correction_T_min none
_exptl_absorpt_correction_type psi-scan
_exptl_crystal_colour 'dark green'
_exptl_crystal_density_diffrn 1.395
_exptl_crystal_description needle
_exptl_crystal_F_000 2994
_exptl_crystal_size_max 0.8
_exptl_crystal_size_mid 0.3
_exptl_crystal_size_min 0.2
_refine_diff_density_max .791
_refine_diff_density_min -.689
_refine_diff_density_rms .141
_refine_ls_extinction_method none
_refine_ls_goodness_of_fit_all 1.044
_refine_ls_goodness_of_fit_obs 1.184
_refine_ls_matrix_type full
_refine_ls_number_parameters 397
_refine_ls_number_reflns 4895
_refine_ls_number_restraints 3
_refine_ls_restrained_S_all 1.045
_refine_ls_restrained_S_obs 1.184
_refine_ls_R_factor_all 0.2324
_refine_ls_R_factor_obs 0.1070
_refine_ls_shift/esd_max -1.262
_refine_ls_shift/esd_mean 0.106
_refine_ls_structure_factor_coef Fsqd
_refine_ls_weighting_details 'w=1/[s^2^(Fo^2^)+( 0.2530P)^2^+0.0000P] where P=(Fo^2^+2Fc^2^)/3'
_refine_ls_weighting_scheme calc
_refine_ls_wR_factor_all 0.3975
_refine_ls_wR_factor_obs 0.2968
_reflns_number_observed 2230
_reflns_number_total 4896
_reflns_observed_criterion >2sigma(I)
_cod_data_source_file b004244g.txt
_cod_data_source_block 3
_cod_depositor_comments
;
The following automatic conversions were performed:

'_refine_ls_weighting_scheme' value 'calc w=1/[s^2^(Fo^2^)+(
0.2530P)^2^+0.0000P] where P=(Fo^2^+2Fc^2^)/3' was changed to 'calc'.
New tag '_refine_ls_weighting_details' was created. The value of the
new tag was set to 'w=1/[s^2^(Fo^2^)+( 0.2530P)^2^+0.0000P] where
P=(Fo^2^+2Fc^2^)/3'.

Automatic conversion script
Id: cif_fix_values 3143 2015-03-26 13:38:13Z robertas 
;
_cod_original_cell_volume 7103.3(25)
_cod_original_sg_symbol_H-M C2/c
_cod_original_formula_sum 'C48.50 H42 Cl1.50 F24 Mn2 N4 O12'
_cod_database_code 7009887

loop_
_symmetry_equiv_pos_as_xyz
'x, y, z'
'-x, y, -z+1/2'
'x+1/2, y+1/2, z'
'-x+1/2, y+1/2, -z+1/2'
'-x, -y, -z'
'x, -y, z-1/2'
'-x+1/2, -y+1/2, -z'
'x+1/2, -y+1/2, z-1/2'

loop_
_atom_site_aniso_label
_atom_site_aniso_U_11
_atom_site_aniso_U_22
_atom_site_aniso_U_33
_atom_site_aniso_U_23
_atom_site_aniso_U_13
_atom_site_aniso_U_12
Mn1 0.0640(12) 0.0375(9) 0.0546(11) -0.0017(8) 0.0297(10) -0.0010(9)
O1 0.077(6) 0.031(4) 0.068(5) 0.003(4) 0.040(5) 0.000(4)
O6 0.085(6) 0.031(4) 0.069(5) -0.007(4) 0.046(5) -0.002(4)
O2 0.083(6) 0.068(5) 0.063(5) -0.004(4) 0.040(5) 0.013(5)
O3 0.068(5) 0.064(5) 0.066(5) -0.004(4) 0.034(5) 0.001(4)
O4 0.066(6) 0.065(5) 0.057(5) -0.003(4) 0.028(5) 0.000(4)
O5 0.062(6) 0.085(6) 0.070(6) 0.016(5) 0.028(5) -0.008(5)
N1 0.064(6) 0.027(5) 0.058(6) 0.006(5) 0.028(5) 0.007(4)
N2 0.075(7) 0.035(5) 0.055(6) -0.004(4) 0.037(5) 0.000(5)
C1 0.076(8) 0.033(6) 0.051(7) -0.005(6) 0.041(7) -0.008(6)
C2 0.094(10) 0.033(6) 0.060(8) -0.004(5) 0.040(8) 0.001(6)
C3 0.056(8) 0.045(6) 0.055(7) 0.004(5) 0.023(7) -0.002(6)
C21 0.123(14) 0.059(9) 0.066(9) 0.000(7) 0.027(10) 0.023(9)
C22 0.178(17) 0.061(9) 0.100(11) -0.017(8) 0.098(13) -0.019(10)
C31 0.080(10) 0.070(9) 0.083(10) -0.001(8) 0.033(9) 0.006(8)
C32 0.128(13) 0.071(9) 0.058(8) -0.013(7) 0.044(9) -0.002(9)
C4 0.077(9) 0.044(7) 0.066(8) 0.008(6) 0.048(8) 0.012(6)
C5 0.072(9) 0.062(9) 0.058(9) 0.004(7) 0.021(8) 0.006(8)
C6 0.098(13) 0.090(12) 0.088(13) 0.003(9) 0.041(12) 0.009(10)
C7 0.124(16) 0.111(14) 0.067(11) -0.008(10) 0.051(12) 0.036(12)
C8 0.131(15) 0.071(10) 0.068(10) 0.027(8) 0.062(11) 0.023(10)
C9 0.094(10) 0.059(8) 0.074(9) 0.004(7) 0.052(9) 0.005(7)
C10 0.155(19) 0.180(20) 0.061(11) 0.007(12) 0.030(12) 0.060(16)
C14 0.421(56) 0.493(72) 0.088(20) 0.018(29) 0.065(30) 0.397(58)
C15 0.119(16) 0.116(14) 0.064(11) -0.030(10) 0.044(12) -0.025(12)
C19 0.082(12) 0.122(15) 0.063(11) 0.012(10) 0.020(10) 0.006(12)
C20 0.110(17) 0.173(22) 0.152(20) 0.033(18) 0.098(17) -0.004(15)
F11 0.143(13) 0.424(35) 0.168(17) -0.050(18) 0.051(12) 0.139(18)
F12 0.263(18) 0.467(32) 0.151(12) 0.065(16) 0.144(13) 0.242(21)
F13 0.284(30) 0.335(31) 0.345(35) 0.090(30) 0.177(29) 0.236(28)
F21 0.368(26) 0.382(27) 0.071(8) 0.029(12) 0.058(11) -0.235(22)
F22 0.119(10) 0.294(18) 0.069(7) 0.004(8) 0.022(7) 0.001(11)
F23 0.327(22) 0.196(15) 0.103(9) -0.058(10) 0.060(11) 0.072(15)
F31 0.191(14) 0.237(17) 0.097(9) -0.024(9) -0.020(9) 0.130(14)
F32 0.150(11) 0.251(17) 0.096(8) 0.005(9) 0.007(8) -0.111(12)
F33 0.098(7) 0.233(14) 0.059(6) 0.002(7) 0.028(6) -0.010(8)
F41 0.137(11) 0.365(24) 0.134(10) 0.044(12) 0.094(9) -0.028(13)
F42 0.236(17) 0.408(28) 0.273(19) 0.242(21) 0.216(16) 0.162(19)
F43 0.352(29) 0.239(20) 0.237(20) -0.062(16) 0.235(22) -0.067(19)

loop_
_atom_site_label
_atom_site_type_symbol
_atom_site_fract_x
_atom_site_fract_y
_atom_site_fract_z
_atom_site_U_iso_or_equiv
_atom_site_thermal_displace_type
_atom_site_occupancy
_atom_site_calc_flag
_atom_site_refinement_flags
_atom_site_disorder_group
Mn1 Mn 0.28346(8) 0.02345(12) 0.71708(9) 0.0550(6) Uani 1 d . .
O1 O 0.2155(4) 0.1176(5) 0.6988(4) 0.060(2) Uani 1 d . .
O6 O 0.2456(4) 0.4465(5) 0.7292(4) 0.061(2) Uani 1 d . .
O2 O 0.3395(4) -0.0964(6) 0.7341(4) 0.074(2) Uani 1 d . .
O3 O 0.2280(4) -0.0318(6) 0.6095(4) 0.069(2) Uani 1 d . .
O4 O 0.3661(4) 0.0774(6) 0.8140(4) 0.067(2) Uani 1 d . .
O5 O 0.3121(4) 0.1203(6) 0.6699(4) 0.078(2) Uani 1 d . .
N1 N 0.2112(4) 0.2098(6) 0.6848(5) 0.055(2) Uani 1 d . .
N2 N 0.2251(4) 0.3623(6) 0.6985(5) 0.056(2) Uani 1 d . .
C1 C 0.2422(5) 0.2769(7) 0.7349(6) 0.051(3) Uani 1 d . .
C2 C 0.1881(6) 0.3510(8) 0.6186(6) 0.065(3) Uani 1 d . .
C3 C 0.1630(5) 0.2481(8) 0.6109(6) 0.057(3) Uani 1 d . .
C21 C 0.1402(7) 0.4287(10) 0.5827(8) 0.099(5) Uani 1 d . .
H21A H 0.1185(35) 0.4302(55) 0.6038(43) 0.149 Uiso 1 calc R .
H21B H 0.1127(31) 0.4154(46) 0.5322(13) 0.149 Uiso 1 calc R .
H21C H 0.1590(9) 0.4896(15) 0.5894(54) 0.149 Uiso 1 calc R .
C22 C 0.2335(8) 0.3593(10) 0.6032(8) 0.103(5) Uani 1 d . .
H22A H 0.2137(9) 0.3576(89) 0.5522(8) 0.154 Uiso 1 calc R .
H22B H 0.2615(33) 0.3070(50) 0.6254(56) 0.154 Uiso 1 calc R .
H22C H 0.2549(39) 0.4187(42) 0.6221(59) 0.154 Uiso 1 calc R .
C31 C 0.1043(6) 0.2446(10) 0.6024(8) 0.087(4) Uani 1 d . .
H31A H 0.0727(10) 0.2697(67) 0.5561(22) 0.130 Uiso 1 calc R .
H31B H 0.1074(16) 0.2823(58) 0.6394(33) 0.130 Uiso 1 calc R .
H31C H 0.0952(23) 0.1795(13) 0.6062(54) 0.130 Uiso 1 calc R .
C32 C 0.1600(7) 0.1863(10) 0.5544(7) 0.092(5) Uani 1 d . .
H32A H 0.1357(40) 0.2176(37) 0.5085(13) 0.137 Uiso 1 calc R .
H32B H 0.1424(45) 0.1255(30) 0.5518(41) 0.137 Uiso 1 calc R .
H32C H 0.1999(9) 0.1766(63) 0.5672(30) 0.137 Uiso 1 calc R .
C4 C 0.2868(6) 0.2641(8) 0.8113(7) 0.058(3) Uani 1 d . .
C5 C 0.3404(6) 0.3165(9) 0.8498(7) 0.075(4) Uani 1 d . .
H5 H 0.3480(6) 0.3620(9) 0.8263(7) 0.090 Uiso 1 calc R .
C6 C 0.3821(8) 0.3008(12) 0.9223(9) 0.100(5) Uani 1 d . .
H6 H 0.4177(8) 0.3361(12) 0.9471(9) 0.120 Uiso 1 calc R .
C7 C 0.3729(9) 0.2357(15) 0.9583(8) 0.103(6) Uani 1 d . .
C8 C 0.3195(9) 0.1860(10) 0.9211(8) 0.088(5) Uani 1 d . .
H8 H 0.3117(9) 0.1426(10) 0.9455(8) 0.106 Uiso 1 calc R .
C9 C 0.2768(7) 0.1993(9) 0.8478(7) 0.074(4) Uani 1 d . .
H9 H 0.2413(7) 0.1638(9) 0.8235(7) 0.089 Uiso 1 calc R .
C10 C 0.4203(9) 0.2197(16) 1.0364(8) 0.151(9) Uani 1 d . .
H10A H 0.4262(55) 0.2775(39) 1.0624(14) 0.227 Uiso 1 calc R .
H10B H 0.4574(22) 0.2020(121) 1.0436(13) 0.227 Uiso 1 calc R .
H10C H 0.4078(36) 0.1694(84) 1.0535(22) 0.227 Uiso 1 calc R .
C11 C 0.3429(6) -0.1313(10) 0.6864(7) 0.075(4) Uiso 1 d . .
C12 C 0.3018(7) -0.1236(10) 0.6126(8) 0.084(4) Uiso 1 d . .
H12 H 0.3111(7) -0.1528(10) 0.5837(8) 0.101 Uiso 1 calc R .
C13 C 0.2487(6) -0.0755(9) 0.5801(7) 0.067(3) Uiso 1 d . .
C14 C 0.4118(25) -0.1627(44) 0.7139(17) 0.383(41) Uani 1 d . .
C15 C 0.2079(10) -0.0678(14) 0.5001(9) 0.105(5) Uani 1 d . .
C16 C 0.4131(7) 0.1043(10) 0.8205(8) 0.077(4) Uiso 1 d . .
C17 C 0.4165(7) 0.1366(10) 0.7683(8) 0.088(4) Uiso 1 d . .
H17 H 0.4536(7) 0.1573(10) 0.7802(8) 0.105 Uiso 1 calc R .
C18 C 0.3655(7) 0.1408(10) 0.6948(8) 0.079(4) Uiso 1 d . .
C19 C 0.4698(8) 0.0993(15) 0.8945(9) 0.102(5) Uani 1 d . .
C20 C 0.3750(11) 0.1701(21) 0.6395(14) 0.132(8) Uani 1 d . .
F11 F 0.4459(7) -0.1660(25) 0.7777(12) 0.268(12) Uani 1 d . .
F12 F 0.4129(9) -0.2176(19) 0.6784(8) 0.280(13) Uani 1 d . .
F13 F 0.3956(14) -0.2702(21) 0.7437(19) 0.325(16) Uani 1 d . .
F21 F 0.2171(9) -0.0031(16) 0.4740(6) 0.315(16) Uani 1 d . .
F22 F 0.1499(6) -0.0643(13) 0.4708(6) 0.180(6) Uani 1 d . .
F23 F 0.2065(9) -0.1447(12) 0.4676(7) 0.248(10) Uani 1 d . .
F31 F 0.5016(7) 0.0299(13) 0.9045(7) 0.236(10) Uani 1 d . .
F32 F 0.5049(6) 0.1754(12) 0.9128(6) 0.204(8) Uani 1 d . .
F33 F 0.4644(4) 0.0984(10) 0.9456(5) 0.141(4) Uani 1 d . .
F41 F 0.4273(6) 0.1967(14) 0.6632(7) 0.203(7) Uani 1 d . .
F42 F 0.3354(8) 0.2293(16) 0.5942(10) 0.266(12) Uani 1 d . .
F43 F 0.3703(11) 0.0981(15) 0.5997(11) 0.239(10) Uani 1 d . .
C90 C 0.4588(31) -0.5821(42) 0.8285(31) 0.218(50) Uiso 0.25 d PD .
Cl1 Cl 0.4022(25) -0.4901(36) 0.7882(29) 0.298(21) Uiso 0.25 d PD .
Cl2 Cl 0.4936(21) -0.5133(31) 0.9077(25) 0.256(18) Uiso 0.25 d PD .
Cl3 Cl 0.4875(37) -0.5082(54) 0.7937(41) 0.396(37) Uiso 0.25 d PD .

loop_
_atom_type_symbol
_atom_type_description
_atom_type_scat_dispersion_real
_atom_type_scat_dispersion_imag
_atom_type_scat_source
C C .0033 .0016 'International Tables Vol C Tables 4.2.6.8 and 6.1.1.4'
N N .0061 .0033 'International Tables Vol C Tables 4.2.6.8 and 6.1.1.4'
O O .0106 .0060 'International Tables Vol C Tables 4.2.6.8 and 6.1.1.4'
F F .0171 .0103 'International Tables Vol C Tables 4.2.6.8 and 6.1.1.4'
Mn Mn .3368 .7283 'International Tables Vol C Tables 4.2.6.8 and 6.1.1.4'
Cl Cl .1484 .1585 'International Tables Vol C Tables 4.2.6.8 and 6.1.1.4'
H H .0000 .0000 'International Tables Vol C Tables 4.2.6.8 and 6.1.1.4'

loop_
_geom_angle_atom_site_label_1
_geom_angle_atom_site_label_2
_geom_angle_atom_site_label_3
_geom_angle
_geom_angle_site_symmetry_1
_geom_angle_site_symmetry_3
_geom_angle_publ_flag
O6 Mn1 O1 81.1(3) 4_546 . ?
O6 Mn1 O5 171.5(3) 4_546 . ?
O1 Mn1 O5 92.6(3) . . ?
O6 Mn1 O2 88.2(3) 4_546 . ?
O1 Mn1 O2 167.2(3) . . ?
O5 Mn1 O2 98.7(3) . . ?
O6 Mn1 O3 103.5(3) 4_546 . ?
O1 Mn1 O3 92.8(3) . . ?
O5 Mn1 O3 82.4(3) . . ?
O2 Mn1 O3 82.9(3) . . ?
O6 Mn1 O4 95.8(3) 4_546 . ?
O1 Mn1 O4 104.8(3) . . ?
O5 Mn1 O4 80.2(3) . . ?
O2 Mn1 O4 83.1(3) . . ?
O3 Mn1 O4 155.7(3) . . ?
N1 O1 Mn1 126.9(6) . . ?
N2 O6 Mn1 125.6(6) . 4_556 ?
C11 O2 Mn1 123.8(8) . . ?
C13 O3 Mn1 123.5(8) . . ?
C16 O4 Mn1 127.1(8) . . ?
C18 O5 Mn1 125.9(8) . . ?
O1 N1 C1 123.8(9) . . ?
O1 N1 C3 121.0(8) . . ?
C1 N1 C3 114.6(8) . . ?
O6 N2 C1 124.5(9) . . ?
O6 N2 C2 121.4(8) . . ?
C1 N2 C2 113.4(8) . . ?
N1 C1 N2 105.6(9) . . ?
N1 C1 C4 128.3(9) . . ?
N2 C1 C4 126.1(9) . . ?
C22 C2 N2 102.8(11) . . ?
C22 C2 C21 113.2(12) . . ?
N2 C2 C21 109.8(9) . . ?
C22 C2 C3 114.8(10) . . ?
N2 C2 C3 100.1(9) . . ?
C21 C2 C3 114.5(11) . . ?
C31 C3 N1 107.5(10) . . ?
C31 C3 C32 110.5(11) . . ?
N1 C3 C32 109.4(10) . . ?
C31 C3 C2 114.2(10) . . ?
N1 C3 C2 99.3(9) . . ?
C32 C3 C2 115.1(10) . . ?
C9 C4 C5 118.3(12) . . ?
C9 C4 C1 119.6(12) . . ?
C5 C4 C1 122.1(10) . . ?
C6 C5 C4 120.1(14) . . ?
C7 C6 C5 121.8(17) . . ?
C6 C7 C8 118.2(16) . . ?
C6 C7 C10 119.6(21) . . ?
C8 C7 C10 122.1(20) . . ?
C7 C8 C9 121.4(14) . . ?
C4 C9 C8 120.2(14) . . ?
O2 C11 C12 128.2(13) . . ?
O2 C11 C14 114.9(15) . . ?
C12 C11 C14 114.4(16) . . ?
C13 C12 C11 123.4(14) . . ?
O3 C13 C12 127.9(13) . . ?
O3 C13 C15 112.0(13) . . ?
C12 C13 C15 120.0(14) . . ?
F12 C14 F11 121.8(29) . . ?
F12 C14 C11 114.1(44) . . ?
F11 C14 C11 112.0(31) . . ?
F12 C14 F13 79.9(45) . . ?
F11 C14 F13 72.1(37) . . ?
C11 C14 F13 83.5(39) . . ?
F21 C15 F23 106.6(19) . . ?
F21 C15 F22 105.2(21) . . ?
F23 C15 F22 96.7(17) . . ?
F21 C15 C13 116.4(16) . . ?
F23 C15 C13 113.4(17) . . ?
F22 C15 C13 116.3(15) . . ?
O4 C16 C17 126.5(14) . . ?
O4 C16 C19 115.7(13) . . ?
C17 C16 C19 117.8(14) . . ?
C16 C17 C18 122.8(14) . . ?
O5 C18 C17 127.0(13) . . ?
O5 C18 C20 114.3(15) . . ?
C17 C18 C20 118.7(15) . . ?
F31 C19 F33 105.9(17) . . ?
F31 C19 F32 105.7(19) . . ?
F33 C19 F32 99.8(16) . . ?
F31 C19 C16 113.6(17) . . ?
F33 C19 C16 116.6(15) . . ?
F32 C19 C16 113.8(15) . . ?
F41 C20 F42 111.9(22) . . ?
F41 C20 F43 98.8(21) . . ?
F42 C20 F43 103.9(26) . . ?
F41 C20 C18 115.7(21) . . ?
F42 C20 C18 112.5(18) . . ?
F43 C20 C18 112.6(21) . . ?
Cl3 C90 Cl2 91.8(41) . . ?
Cl3 C90 Cl1 79.8(39) . . ?
Cl2 C90 Cl1 85.6(33) . . ?
C90 Cl1 Cl3 49.1(21) . . ?
C90 Cl3 Cl3 141.5(35) . 2_656 ?
C90 Cl3 Cl1 51.1(21) . . ?
Cl3 Cl3 Cl1 135.9(56) 2_656 . ?

loop_
_geom_bond_atom_site_label_1
_geom_bond_atom_site_label_2
_geom_bond_distance
_geom_bond_site_symmetry_2
_geom_bond_publ_flag
Mn1 O6 2.107(7) 4_546 ?
Mn1 O1 2.109(8) . ?
Mn1 O5 2.145(8) . ?
Mn1 O2 2.147(8) . ?
Mn1 O3 2.146(8) . ?
Mn1 O4 2.177(8) . ?
O1 N1 1.317(10) . ?
O6 N2 1.315(11) . ?
O6 Mn1 2.109(7) 4_556 ?
O2 C11 1.249(14) . ?
O3 C13 1.263(14) . ?
O4 C16 1.259(15) . ?
O5 C18 1.25(2) . ?
N1 C1 1.334(13) . ?
N1 C3 1.509(14) . ?
N2 C1 1.372(13) . ?
N2 C2 1.497(15) . ?
C1 C4 1.44(2) . ?
C2 C22 1.48(2) . ?
C2 C21 1.52(2) . ?
C2 C3 1.56(2) . ?
C3 C31 1.50(2) . ?
C3 C32 1.52(2) . ?
C4 C9 1.36(2) . ?
C4 C5 1.40(2) . ?
C5 C6 1.38(2) . ?
C6 C7 1.35(2) . ?
C7 C8 1.37(2) . ?
C7 C10 1.49(2) . ?
C8 C9 1.39(2) . ?
C11 C12 1.38(2) . ?
C11 C14 1.66(5) . ?
C12 C13 1.36(2) . ?
C13 C15 1.49(2) . ?
C14 F12 1.13(3) . ?
C14 F11 1.19(3) . ?
C14 F13 1.81(8) . ?
C15 F21 1.19(2) . ?
C15 F23 1.29(2) . ?
C15 F22 1.31(2) . ?
C16 C17 1.33(2) . ?
C16 C19 1.49(2) . ?
C17 C18 1.43(2) . ?
C18 C20 1.49(2) . ?
C19 F31 1.23(2) . ?
C19 F33 1.26(2) . ?
C19 F32 1.33(2) . ?
C20 F41 1.25(2) . ?
C20 F42 1.27(2) . ?
C20 F43 1.31(3) . ?
C90 Cl3 1.75(3) . ?
C90 Cl2 1.76(3) . ?
C90 Cl1 1.80(3) . ?
Cl1 Cl3 2.27(9) . ?
Cl3 Cl3 2.47(13) 2_656 ?
